data_4063024
_journal_name_full Organometallics
_journal_year 2004
_chemical_formula_sum 'C29 H43 B K2 N6 O2'
_chemical_formula_weight 596.70
_space_group_IT_number 14
_symmetry_cell_setting monoclinic
_symmetry_space_group_name_Hall '-P 2yn'
_symmetry_space_group_name_H-M 'P 1 21/n 1'
_cell_angle_alpha 90.00
_cell_angle_beta 104.833(14)
_cell_angle_gamma 90.00
_cell_formula_units_Z 4
_cell_length_a 11.9893(15)
_cell_length_b 15.4349(18)
_cell_length_c 19.073(3)
_cell_measurement_temperature 293(2)
_cell_volume 3411.9(8)
_diffrn_ambient_temperature 293(2)
_exptl_crystal_density_diffrn 1.162
_cod_original_sg_symbol_H-M 'P 21/n'
_cod_database_code 4063024

loop_
_symmetry_equiv_pos_as_xyz
'x, y, z'
'-x+1/2, y+1/2, -z+1/2'
'-x, -y, -z'
'x-1/2, -y-1/2, z-1/2'

loop_
_atom_site_label
_atom_site_type_symbol
_atom_site_fract_x
_atom_site_fract_y
_atom_site_fract_z
_atom_site_U_iso_or_equiv
_atom_site_adp_type
_atom_site_occupancy
_atom_site_symmetry_multiplicity
_atom_site_calc_flag
_atom_site_refinement_flags
_atom_site_disorder_assembly
_atom_site_disorder_group
K1 K 0.01787(18) 0.95091(13) 0.25519(13) 0.0826(7) Uani 1 1 d . . .
B1 B -0.2704(8) 0.9927(6) 0.2541(5) 0.055(2) Uani 1 1 d . . .
N11 N -0.2358(6) 0.9202(4) 0.3177(3) 0.0569(17) Uani 1 1 d . . .
N12 N -0.1369(6) 0.8769(4) 0.3257(4) 0.0656(19) Uani 1 1 d . . .
C13 C -0.1272(9) 0.8285(6) 0.3856(6) 0.079(3) Uani 1 1 d . . .
C14 C -0.2213(10) 0.8376(6) 0.4139(5) 0.099(4) Uani 1 1 d . . .
H14 H -0.2363 0.8092 0.4536 0.119 Uiso 1 1 calc R . .
C15 C -0.2868(9) 0.8976(6) 0.3702(5) 0.085(3) Uani 1 1 d . . .
H15 H -0.3562 0.9198 0.3757 0.102 Uiso 1 1 calc R . .
C16 C -0.0283(9) 0.7659(6) 0.4114(6) 0.109(4) Uani 1 1 d . . .
H16A H 0.0253 0.7720 0.3819 0.164 Uiso 1 1 calc R . .
H16B H -0.0575 0.7077 0.4076 0.164 Uiso 1 1 calc R . .
H16C H 0.0102 0.7782 0.4610 0.164 Uiso 1 1 calc R . .
N21 N -0.2971(6) 0.9409(4) 0.1804(4) 0.0614(18) Uani 1 1 d . . .
N22 N -0.2162(7) 0.8919(4) 0.1620(4) 0.075(2) Uani 1 1 d . . .
C23 C -0.2636(14) 0.8651(6) 0.0937(6) 0.101(4) Uani 1 1 d . . .
C24 C -0.3719(14) 0.8964(10) 0.0679(7) 0.137(6) Uani 1 1 d . . .
H24 H -0.4225 0.8868 0.0227 0.165 Uiso 1 1 calc R . .
C25 C -0.3894(9) 0.9450(8) 0.1234(6) 0.110(4) Uani 1 1 d . . .
H25 H -0.4559 0.9766 0.1221 0.132 Uiso 1 1 calc R . .
C26 C -0.1944(13) 0.8056(7) 0.0581(6) 0.158(6) Uani 1 1 d . . .
H26A H -0.1207 0.7945 0.0911 0.237 Uiso 1 1 calc R . .
H26B H -0.1834 0.8324 0.0150 0.237 Uiso 1 1 calc R . .
H26C H -0.2351 0.7519 0.0457 0.237 Uiso 1 1 calc R . .
C1 C -0.1684(5) 1.0605(4) 0.2618(4) 0.0431(18) Uani 1 1 d . . .
C2 C -0.0934(7) 1.0903(5) 0.3282(4) 0.059(2) Uani 1 1 d . . .
C3 C -0.0104(7) 1.1460(5) 0.3106(6) 0.068(2) Uani 1 1 d . . .
C4 C -0.0336(7) 1.1517(5) 0.2350(6) 0.071(3) Uani 1 1 d . . .
C5 C -0.1305(6) 1.1003(4) 0.2055(4) 0.0498(19) Uani 1 1 d . . .
C6 C -0.1005(8) 1.0717(5) 0.4029(4) 0.079(3) Uani 1 1 d . . .
H6A H -0.1627 1.0322 0.4015 0.119 Uiso 1 1 calc R . .
H6B H -0.1139 1.1247 0.4259 0.119 Uiso 1 1 calc R . .
H6C H -0.0293 1.0463 0.4299 0.119 Uiso 1 1 calc R . .
C9 C -0.1852(8) 1.0967(5) 0.1246(4) 0.080(3) Uani 1 1 d . . .
H9A H -0.2504 1.0583 0.1152 0.120 Uiso 1 1 calc R . .
H9B H -0.1298 1.0758 0.1002 0.120 Uiso 1 1 calc R . .
H9C H -0.2102 1.1536 0.1073 0.120 Uiso 1 1 calc R . .
C8 C 0.0316(8) 1.2088(6) 0.1961(6) 0.095(3) Uani 1 1 d . . .
H8A H 0.0945 1.2359 0.2306 0.143 Uiso 1 1 calc R . .
H8B H -0.0190 1.2526 0.1697 0.143 Uiso 1 1 calc R . .
H8C H 0.0613 1.1747 0.1628 0.143 Uiso 1 1 calc R . .
C7 C 0.0852(8) 1.1950(6) 0.3646(6) 0.108(4) Uani 1 1 d . . .
H7A H 0.1291 1.2283 0.3386 0.162 Uiso 1 1 calc R . .
H7B H 0.1350 1.1543 0.3957 0.162 Uiso 1 1 calc R . .
H7C H 0.0515 1.2330 0.3933 0.162 Uiso 1 1 calc R . .
N31 N -0.3860(6) 1.0306(4) 0.2592(4) 0.0645(19) Uani 1 1 d . . .
N32 N -0.4010(6) 1.1165(5) 0.2682(5) 0.081(2) Uani 1 1 d . . .
C33 C -0.5115(10) 1.1255(7) 0.2700(6) 0.098(3) Uani 1 1 d . . .
C34 C -0.5680(9) 1.0477(9) 0.2652(7) 0.111(4) Uani 1 1 d . . .
H34 H -0.6433 1.0370 0.2676 0.134 Uiso 1 1 calc R . .
C35 C -0.4860(9) 0.9891(7) 0.2561(5) 0.089(3) Uani 1 1 d . . .
H35 H -0.4979 0.9299 0.2489 0.106 Uiso 1 1 calc R . .
C36 C -0.5573(10) 1.2154(8) 0.2786(10) 0.193(8) Uani 1 1 d . . .
H36A H -0.4970 1.2572 0.2814 0.290 Uiso 1 1 calc R . .
H36B H -0.5831 1.2176 0.3223 0.290 Uiso 1 1 calc R . .
H36C H -0.6206 1.2282 0.2377 0.290 Uiso 1 1 calc R . .
K2 K -0.26454(18) 0.74035(11) 0.23433(11) 0.0770(7) Uani 1 1 d . . .
O1 O 0.2092(6) 0.9219(6) 0.3661(5) 0.134(3) Uani 1 1 d . . .
C111 C 0.2994(12) 0.8645(9) 0.3749(8) 0.143(5) Uani 1 1 d . . .
H11A H 0.2752 0.8068 0.3848 0.171 Uiso 1 1 calc R . .
H11B H 0.3273 0.8623 0.3315 0.171 Uiso 1 1 calc R . .
C112 C 0.3841(11) 0.8944(12) 0.4326(9) 0.167(6) Uani 1 1 d . . .
H11C H 0.4479 0.9178 0.4159 0.200 Uiso 1 1 calc R . .
H11D H 0.4129 0.8476 0.4664 0.200 Uiso 1 1 calc R . .
C114 C 0.2186(15) 0.9646(12) 0.4283(8) 0.214(9) Uani 1 1 d . . .
H11E H 0.1698 0.9375 0.4555 0.256 Uiso 1 1 calc R . .
H11F H 0.1930 1.0239 0.4181 0.256 Uiso 1 1 calc R . .
C113 C 0.3314(16) 0.9638(16) 0.4688(10) 0.255(13) Uani 1 1 d . . .
H11G H 0.3367 0.9493 0.5190 0.306 Uiso 1 1 calc R . .
H11H H 0.3683 1.0193 0.4667 0.306 Uiso 1 1 calc R . .
O2 O 0.1337(11) 0.9325(9) 0.1509(7) 0.189(5) Uani 1 1 d . . .
C212 C 0.2519(14) 0.9106(11) 0.0803(7) 0.167(6) Uani 1 1 d . . .
H21A H 0.2261 0.8781 0.0355 0.200 Uiso 1 1 calc R . .
H21B H 0.3355 0.9091 0.0956 0.200 Uiso 1 1 calc R . .
C213 C 0.209(2) 1.0007(11) 0.0708(10) 0.229(10) Uani 1 1 d . . .
H21C H 0.2698 1.0416 0.0924 0.275 Uiso 1 1 calc R . .
H21D H 0.1790 1.0148 0.0198 0.275 Uiso 1 1 calc R . .
C211 C 0.2062(16) 0.8782(11) 0.1318(11) 0.213(10) Uani 1 1 d . . .
H21E H 0.1657 0.8249 0.1143 0.256 Uiso 1 1 calc R . .
H21F H 0.2679 0.8643 0.1742 0.256 Uiso 1 1 calc R . .
C214 C 0.119(2) 1.0007(17) 0.1083(13) 0.282(16) Uani 1 1 d . . .
H21G H 0.1233 1.0532 0.1368 0.339 Uiso 1 1 calc R . .
H21H H 0.0444 0.9983 0.0737 0.339 Uiso 1 1 calc R . .

loop_
_atom_site_aniso_label
_atom_site_aniso_U_11
_atom_site_aniso_U_22
_atom_site_aniso_U_33
_atom_site_aniso_U_23
_atom_site_aniso_U_13
_atom_site_aniso_U_12
K1 0.0820(15) 0.0588(12) 0.1176(18) 0.0063(12) 0.0445(13) 0.0123(11)
B1 0.058(6) 0.042(5) 0.068(6) 0.002(4) 0.023(5) 0.002(4)
N11 0.068(4) 0.034(3) 0.070(4) -0.006(3) 0.021(4) 0.000(3)
N12 0.091(5) 0.040(4) 0.070(5) 0.013(3) 0.030(4) 0.007(4)
C13 0.089(7) 0.045(5) 0.092(8) -0.024(5) 0.004(6) -0.004(5)
C14 0.141(10) 0.071(7) 0.071(6) 0.050(6) 0.001(7) -0.009(7)
C15 0.108(8) 0.082(7) 0.082(7) 0.015(5) 0.056(6) -0.028(6)
C16 0.124(9) 0.060(6) 0.129(9) 0.014(6) 0.005(7) 0.015(6)
N21 0.071(5) 0.041(4) 0.065(4) -0.012(3) 0.005(4) -0.020(4)
N22 0.129(7) 0.044(4) 0.060(5) -0.004(3) 0.038(5) 0.005(4)
C23 0.194(13) 0.052(6) 0.073(8) -0.018(6) 0.066(9) -0.014(8)
C24 0.173(14) 0.152(13) 0.076(9) -0.063(9) 0.012(9) -0.074(11)
C25 0.076(7) 0.144(11) 0.104(9) -0.029(8) 0.011(7) -0.035(7)
C26 0.324(19) 0.077(7) 0.099(9) -0.044(7) 0.100(11) -0.002(10)
C1 0.035(4) 0.037(4) 0.062(5) 0.000(3) 0.021(4) 0.003(3)
C2 0.081(6) 0.041(5) 0.058(5) -0.008(4) 0.021(5) 0.000(4)
C3 0.061(6) 0.041(5) 0.097(7) -0.009(5) 0.011(5) -0.003(4)
C4 0.063(6) 0.044(5) 0.113(8) 0.000(5) 0.038(6) -0.004(4)
C5 0.062(5) 0.029(4) 0.062(5) -0.010(3) 0.021(4) -0.003(4)
C6 0.111(8) 0.060(5) 0.063(6) -0.011(4) 0.016(6) -0.011(5)
C9 0.120(8) 0.049(5) 0.065(6) 0.004(5) 0.012(5) -0.014(5)
C8 0.108(8) 0.057(6) 0.145(9) -0.007(6) 0.075(7) -0.024(6)
C7 0.106(9) 0.075(7) 0.126(9) -0.022(7) -0.002(7) -0.022(6)
N31 0.059(5) 0.058(5) 0.080(5) 0.003(4) 0.024(4) 0.005(4)
N32 0.057(5) 0.050(4) 0.143(7) -0.006(4) 0.036(5) 0.020(3)
C33 0.100(9) 0.082(8) 0.120(9) -0.013(7) 0.043(8) 0.012(7)
C34 0.063(7) 0.128(10) 0.148(11) 0.001(9) 0.036(7) 0.007(7)
C35 0.071(7) 0.077(6) 0.117(8) -0.016(6) 0.023(6) -0.028(6)
C36 0.114(10) 0.099(10) 0.37(2) -0.065(13) 0.068(14) 0.041(8)
K2 0.0959(16) 0.0353(10) 0.1006(16) -0.0011(10) 0.0265(12) -0.0086(10)
O1 0.089(5) 0.179(9) 0.128(7) -0.010(6) 0.017(5) 0.050(6)
C111 0.120(11) 0.131(11) 0.183(15) -0.063(11) 0.049(11) 0.004(10)
C112 0.093(11) 0.223(18) 0.173(15) -0.036(14) 0.012(10) -0.032(11)
C114 0.188(17) 0.30(2) 0.147(13) -0.164(15) 0.032(12) 0.057(16)
C113 0.167(17) 0.40(3) 0.187(18) -0.22(2) 0.033(14) -0.083(19)
O2 0.176(10) 0.216(13) 0.219(12) 0.050(10) 0.129(10) 0.094(9)
C212 0.203(16) 0.189(17) 0.129(12) 0.031(11) 0.082(11) 0.070(14)
C213 0.36(3) 0.146(16) 0.21(2) 0.066(14) 0.12(2) 0.084(18)
C211 0.25(2) 0.157(15) 0.31(3) 0.075(16) 0.22(2) 0.034(14)
C214 0.30(3) 0.35(4) 0.24(3) 0.06(2) 0.15(2) 0.24(3)

loop_
_geom_bond_atom_site_label_1
_geom_bond_atom_site_label_2
_geom_bond_distance
_geom_bond_site_symmetry_2
_geom_bond_publ_flag
K1 O2 2.716(11) . ?
K1 O1 2.730(8) . ?
K1 N12 2.799(7) . ?
K1 C1 2.830(6) . ?
K1 C5 2.919(7) . ?
K1 C2 3.049(8) . ?
K1 N22 3.051(8) . ?
K1 C4 3.164(8) . ?
K1 C3 3.238(8) . ?
K1 C214 3.42(3) . ?
K1 B1 3.511(9) . ?
K1 K2 4.636(3) . ?
B1 N31 1.530(10) . ?
B1 N21 1.577(11) . ?
B1 C1 1.587(11) . ?
B1 N11 1.624(10) . ?
N11 N12 1.336(8) . ?
N11 C15 1.346(9) . ?
N11 K2 3.174(6) . ?
N12 C13 1.345(11) . ?
N12 K2 2.909(7) . ?
C13 C14 1.377(13) . ?
C13 C16 1.511(12) . ?
C13 K2 3.233(9) . ?
C14 C15 1.355(12) . ?
N21 C25 1.339(11) . ?
N21 N22 1.345(9) . ?
N21 K2 3.254(6) . ?
N22 C23 1.347(13) . ?
N22 K2 2.849(7) . ?
C23 C24 1.355(16) . ?
C23 C26 1.510(14) . ?
C23 K2 3.304(11) . ?
C24 C25 1.358(15) . ?
C1 C5 1.410(9) . ?
C1 C2 1.429(10) . ?
C1 K2 2.896(7) 2_455 ?
C2 C3 1.418(11) . ?
C2 C6 1.478(10) . ?
C2 K2 2.940(8) 2_455 ?
C3 C4 1.399(12) . ?
C3 C7 1.530(11) . ?
C3 K2 2.992(9) 2_455 ?
C4 C5 1.400(10) . ?
C4 C8 1.497(11) . ?
C4 K2 2.965(8) 2_455 ?
C5 C9 1.514(10) . ?
C5 K2 2.883(7) 2_455 ?
N31 C35 1.347(10) . ?
N31 N32 1.355(9) . ?
N32 C33 1.342(11) . ?
N32 K2 2.764(7) 2_455 ?
C33 C34 1.370(14) . ?
C33 C36 1.516(14) . ?
C34 C35 1.378(13) . ?
K2 N32 2.764(7) 2_445 ?
K2 C5 2.883(7) 2_445 ?
K2 C1 2.896(7) 2_445 ?
K2 C2 2.940(8) 2_445 ?
K2 C4 2.965(8) 2_445 ?
K2 C3 2.992(9) 2_445 ?
O1 C114 1.337(12) . ?
O1 C111 1.375(13) . ?
C111 C112 1.372(16) . ?
C112 C113 1.50(2) . ?
C114 C113 1.376(18) . ?
O2 C214 1.31(2) . ?
O2 C211 1.323(16) . ?
C212 C211 1.338(16) . ?
C212 C213 1.478(18) . ?
C213 C214 1.44(2) . ?
